data_1510935
loop_
_publ_author_name
'Aselage, T.L.'
'Morosin, B.'
'Kwei, G.H.'
'Lawson, A.C.jr.'
'Klesnar, H.'

_publ_section_title
;
 The diboride compounds of molybdenum: Mo B2-x and Mo2 B5-y
;
_journal_name_full 'Journal of Alloys Compd.'
_journal_page_first 180
_journal_page_last 186
_journal_paper_doi 10.1016/0925-8388(96)02294-3
_journal_volume 241
_journal_year 1996
_chemical_formula_sum 'B3 Mo0.91'
_chemical_name_systematic 'Mo0.91 B3'
_space_group_IT_number 194
_symmetry_space_group_name_Hall '-P 6c 2c'
_symmetry_space_group_name_H-M 'P 63/m m c'
_cell_angle_alpha 90
_cell_angle_beta 90
_cell_angle_gamma 120
_cell_formula_units_Z 4
_cell_length_a 5.2646
_cell_length_b 5.2646
_cell_length_c 6.121
_cell_volume 146.921
_citation_journal_id_ASTM JALCEU
_cod_data_source_file boron_464.cif
_cod_data_source_block B3Mo0.91
_cod_original_cell_volume 146.9209
_cod_database_code 1510935

loop_
_symmetry_equiv_pos_as_xyz
x,y,z
x-y,x,z+1/2
-y,x-y,z
-x,-y,z+1/2
-x+y,-x,z
y,-x+y,z+1/2
-y,-x,-z+1/2
x-y,-y,-z
x,x-y,-z+1/2
y,x,-z
-x+y,y,-z+1/2
-x,-x+y,-z
-x,-y,-z
-x+y,-x,-z-1/2
y,-x+y,-z
x,y,-z-1/2
x-y,x,-z
-y,x-y,-z-1/2
y,x,z-1/2
-x+y,y,z
-x,-x+y,z-1/2
-y,-x,z
x-y,-y,z-1/2
x,x-y,z

loop_
_atom_site_label
_atom_site_type_symbol
_atom_site_fract_x
_atom_site_fract_y
_atom_site_fract_z
_atom_site_occupancy
_atom_site_U_iso_or_equiv
Mo1 Mo 0 0 0.25 0.82 0.0
B1 B 0.33 0 0 1 0.0
Mo2 Mo 0.3333 0.6667 0.25 1 0.0
